data_7159596
loop_
_publ_author_name
'Bhatta, Suman'
'Senapati, Bidyut Kumar'
'Patra, Sanjib Kumar'
'Nanda, Samik'

_publ_section_title
;
 A sequential Friedl&#xe4;nder and anionic benzannulation strategy for the
 regiodefined assembly of unsymmetrical acridines.
;
_journal_issue 43
_journal_name_full 'Organic &amp; biomolecular chemistry'
_journal_page_first 8727
_journal_page_last 8738
_journal_paper_doi 10.1039/d3ob01470c
_journal_volume 21
_journal_year 2023
_chemical_formula_moiety 'C16 H13 N O3'
_chemical_formula_sum 'C16 H13 N O3'
_chemical_formula_weight 267.27
_space_group_IT_number 2
_space_group_name_Hall '-P 1'
_space_group_name_H-M_alt 'P -1'
_symmetry_cell_setting triclinic
_symmetry_space_group_name_H-M 'P -1'
_atom_sites_solution_hydrogens geom
_atom_sites_solution_primary direct
_atom_sites_solution_secondary difmap
_audit_creation_method SHELXL-97
_audit_update_record
;
2023-03-12 deposited with the CCDC.	2023-10-13 downloaded from the CCDC.
;
_cell_angle_alpha 82.026(13)
_cell_angle_beta 79.905(13)
_cell_angle_gamma 85.894(13)
_cell_formula_units_Z 2
_cell_length_a 7.110(2)
_cell_length_b 7.857(3)
_cell_length_c 11.773(4)
_cell_measurement_reflns_used 1653
_cell_measurement_temperature 293(2)
_cell_measurement_theta_max 25.62
_cell_measurement_theta_min 2.62
_cell_volume 640.5(4)
_computing_cell_refinement 'Bruker SAINT'
_computing_data_collection 'Bruker SMART'
_computing_data_reduction 'Bruker SAINT'
_computing_molecular_graphics ORTEP
_computing_publication_material 'Bruker SHELXTL'
_computing_structure_refinement 'SHELXL-97 (Sheldrick, 1997)'
_computing_structure_solution 'SHELXS-97 (Sheldrick, 1990)'
_diffrn_ambient_temperature 293(2)
_diffrn_measured_fraction_theta_full 0.823
_diffrn_measured_fraction_theta_max 0.823
_diffrn_measurement_device_type Bruker-AXS
_diffrn_measurement_method \w
_diffrn_radiation_monochromator graphite
_diffrn_radiation_source 'fine-focus sealed tube'
_diffrn_radiation_type MoK\a
_diffrn_radiation_wavelength 0.71073
_diffrn_reflns_av_R_equivalents 0.0613
_diffrn_reflns_av_sigmaI/netI 0.0824
_diffrn_reflns_limit_h_max 10
_diffrn_reflns_limit_h_min -10
_diffrn_reflns_limit_k_max 11
_diffrn_reflns_limit_k_min -11
_diffrn_reflns_limit_l_max 17
_diffrn_reflns_limit_l_min -17
_diffrn_reflns_number 12012
_diffrn_reflns_theta_full 33.09
_diffrn_reflns_theta_max 33.09
_diffrn_reflns_theta_min 2.62
_exptl_absorpt_coefficient_mu 0.097
_exptl_absorpt_correction_T_max 0.9809
_exptl_absorpt_correction_T_min 0.9716
_exptl_absorpt_process_details SADABS
_exptl_crystal_colour yellow
_exptl_crystal_density_diffrn 1.386
_exptl_crystal_density_method 'not measured'
_exptl_crystal_description block
_exptl_crystal_F_000 280
_exptl_crystal_size_max 0.30
_exptl_crystal_size_mid 0.20
_exptl_crystal_size_min 0.20
_refine_diff_density_max 0.150
_refine_diff_density_min -0.195
_refine_diff_density_rms 0.043
_refine_ls_extinction_method none
_refine_ls_goodness_of_fit_ref 1.026
_refine_ls_hydrogen_treatment mixed
_refine_ls_matrix_type full
_refine_ls_number_parameters 183
_refine_ls_number_reflns 3997
_refine_ls_number_restraints 0
_refine_ls_restrained_S_all 1.026
_refine_ls_R_factor_all 0.1764
_refine_ls_R_factor_gt 0.0652
_refine_ls_shift/su_max 0.001
_refine_ls_shift/su_mean 0.000
_refine_ls_structure_factor_coef Fsqd
_refine_ls_weighting_details 'calc w=1/[\s^2^(Fo^2^)+(0.0773P)^2^+0.0472P] where P=(Fo^2^+2Fc^2^)/3'
_refine_ls_weighting_scheme calc
_refine_ls_wR_factor_gt 0.1617
_refine_ls_wR_factor_ref 0.2081
_reflns_number_gt 1643
_reflns_number_total 3997
_reflns_threshold_expression >2sigma(I)
_cod_data_source_file d3ob01470c2.cif
_cod_data_source_block SNSB253
_cod_depositor_comments
;
The following automatic conversions were performed:

data item '_symmetry_cell_setting' value 'Triclinic' was changed to
'triclinic' in accordance with the
/home/data/users/saulius/crontab/automatic-downloads/rss-feeds/RSC/lib/dictionaries/cif_core.dic
dictionary named 'cif_core.dic' version 2.4.2 last updated on
2011-04-26.

Automatic conversion script
Id: cif_fix_values 8170 2020-07-09 18:12:32Z antanas 

 Adding full bibliography for 7159594--7159598.cif.
;
_cod_original_sg_symbol_H-M P-1
_cod_database_code 7159596

loop_
_symmetry_equiv_pos_as_xyz
'x, y, z'
'-x, -y, -z'

loop_
_atom_site_label
_atom_site_type_symbol
_atom_site_fract_x
_atom_site_fract_y
_atom_site_fract_z
_atom_site_U_iso_or_equiv
_atom_site_adp_type
_atom_site_occupancy
_atom_site_symmetry_multiplicity
_atom_site_calc_flag
_atom_site_refinement_flags
_atom_site_disorder_assembly
_atom_site_disorder_group
O1 O 0.26378(18) 0.1636(2) 0.66901(12) 0.0625(4) Uani 1 1 d . . .
H1 H 0.2712 0.0998 0.7295 0.075 Uiso 1 1 calc R . .
N1 N 0.6481(2) 0.3844(2) 0.30963(13) 0.0495(4) Uani 1 1 d . . .
C1 C 0.4381(3) 0.1752(2) 0.60294(15) 0.0454(5) Uani 1 1 d . . .
C11 C 0.3031(3) 0.4506(2) 0.34106(16) 0.0463(5) Uani 1 1 d . . .
C14 C 0.5901(3) 0.0011(3) 0.75457(17) 0.0519(5) Uani 1 1 d . . .
C9 C 0.2851(3) 0.3544(2) 0.45062(16) 0.0494(5) Uani 1 1 d . . .
H9 H 0.1654 0.3434 0.4971 0.059 Uiso 1 1 calc R . .
C13 C 0.6274(3) 0.2914(2) 0.41542(16) 0.0441(5) Uani 1 1 d . . .
C2 C 0.6026(3) 0.1001(2) 0.63870(16) 0.0462(5) Uani 1 1 d . . .
C12 C 0.4464(2) 0.2748(2) 0.49028(15) 0.0432(5) Uani 1 1 d . . .
C5 C 0.5102(3) 0.5634(3) 0.16179(17) 0.0579(6) Uani 1 1 d . . .
H5 H 0.6306 0.5727 0.1160 0.070 Uiso 1 1 calc R . .
O3 O 0.7593(2) -0.06085(18) 0.77946(11) 0.0591(4) Uani 1 1 d . . .
C3 C 0.7815(3) 0.1192(2) 0.56178(16) 0.0508(5) Uani 1 1 d . . .
H3 H 0.8923 0.0688 0.5864 0.061 Uiso 1 1 calc R . .
C10 C 0.4901(3) 0.4629(2) 0.27317(16) 0.0475(5) Uani 1 1 d . . .
C7 C 0.1725(3) 0.6336(3) 0.18912(19) 0.0642(6) Uani 1 1 d . . .
H7 H 0.0684 0.6919 0.1607 0.077 Uiso 1 1 calc R . .
C4 C 0.7937(3) 0.2081(2) 0.45469(17) 0.0505(5) Uani 1 1 d . . .
H4 H 0.9116 0.2154 0.4058 0.061 Uiso 1 1 calc R . .
C6 C 0.3561(3) 0.6458(3) 0.12151(18) 0.0636(6) Uani 1 1 d . . .
H6 H 0.3720 0.7109 0.0485 0.076 Uiso 1 1 calc R . .
O2 O 0.4406(2) -0.0220(2) 0.82303(12) 0.0668(5) Uani 1 1 d . . .
C8 C 0.1458(3) 0.5380(3) 0.29501(18) 0.0578(6) Uani 1 1 d . . .
H8 H 0.0232 0.5295 0.3380 0.069 Uiso 1 1 calc R . .
C16 C 0.9650(3) -0.2037(4) 0.9044(2) 0.0918(9) Uani 1 1 d . . .
H16A H 1.0273 -0.2606 0.8398 0.138 Uiso 1 1 calc R . .
H16B H 0.9711 -0.2782 0.9756 0.138 Uiso 1 1 calc R . .
H16C H 1.0279 -0.0998 0.9051 0.138 Uiso 1 1 calc R . .
C15 C 0.7617(3) -0.1609(3) 0.89280(17) 0.0668(6) Uani 1 1 d . . .
H15A H 0.6938 -0.2654 0.8989 0.080 Uiso 1 1 calc R . .
H15B H 0.7001 -0.0948 0.9539 0.080 Uiso 1 1 calc R . .

loop_
_atom_site_aniso_label
_atom_site_aniso_U_11
_atom_site_aniso_U_22
_atom_site_aniso_U_33
_atom_site_aniso_U_23
_atom_site_aniso_U_13
_atom_site_aniso_U_12
O1 0.0466(8) 0.0819(11) 0.0527(9) 0.0008(8) 0.0034(6) -0.0069(7)
N1 0.0460(9) 0.0553(10) 0.0462(9) -0.0076(8) -0.0043(7) -0.0027(8)
C1 0.0418(10) 0.0488(11) 0.0448(11) -0.0109(9) 0.0000(8) -0.0060(9)
C11 0.0450(11) 0.0498(11) 0.0466(11) -0.0134(9) -0.0095(8) -0.0013(9)
C14 0.0565(13) 0.0493(12) 0.0505(11) -0.0114(9) -0.0057(10) -0.0048(10)
C9 0.0411(10) 0.0584(12) 0.0493(11) -0.0130(10) -0.0039(8) -0.0038(9)
C13 0.0433(10) 0.0448(10) 0.0442(10) -0.0101(9) -0.0025(8) -0.0041(8)
C2 0.0467(11) 0.0455(11) 0.0460(11) -0.0084(9) -0.0048(8) -0.0022(9)
C12 0.0435(10) 0.0445(11) 0.0435(10) -0.0129(9) -0.0059(8) -0.0034(8)
C5 0.0587(13) 0.0668(14) 0.0467(11) -0.0072(10) -0.0039(9) -0.0043(11)
O3 0.0591(9) 0.0652(9) 0.0488(8) 0.0024(7) -0.0072(6) 0.0024(7)
C3 0.0456(11) 0.0539(12) 0.0519(11) -0.0087(10) -0.0065(9) 0.0037(9)
C10 0.0498(11) 0.0484(11) 0.0459(10) -0.0117(9) -0.0080(9) -0.0033(9)
C7 0.0634(14) 0.0731(15) 0.0596(13) -0.0104(12) -0.0229(11) 0.0076(11)
C4 0.0404(10) 0.0580(12) 0.0499(11) -0.0065(10) -0.0003(8) 0.0006(9)
C6 0.0746(15) 0.0673(14) 0.0486(12) -0.0039(11) -0.0144(11) 0.0015(12)
O2 0.0597(9) 0.0817(11) 0.0534(9) 0.0010(8) 0.0009(7) -0.0104(8)
C8 0.0503(12) 0.0705(14) 0.0534(12) -0.0112(11) -0.0105(9) 0.0027(10)
C16 0.0809(18) 0.131(2) 0.0616(15) 0.0025(16) -0.0213(13) 0.0061(17)
C15 0.0773(16) 0.0731(15) 0.0461(12) 0.0051(11) -0.0094(10) -0.0034(12)

loop_
_atom_type_symbol
_atom_type_description
_atom_type_scat_dispersion_real
_atom_type_scat_dispersion_imag
_atom_type_scat_source
C C 0.0033 0.0016 'International Tables Vol C Tables 4.2.6.8 and 6.1.1.4'
H H 0.0000 0.0000 'International Tables Vol C Tables 4.2.6.8 and 6.1.1.4'
N N 0.0061 0.0033 'International Tables Vol C Tables 4.2.6.8 and 6.1.1.4'
O O 0.0106 0.0060 'International Tables Vol C Tables 4.2.6.8 and 6.1.1.4'

loop_
_geom_angle_atom_site_label_1
_geom_angle_atom_site_label_2
_geom_angle_atom_site_label_3
_geom_angle
_geom_angle_site_symmetry_1
_geom_angle_site_symmetry_3
_geom_angle_publ_flag
C13 N1 C10 117.99(16) . . ?
O1 C1 C2 123.59(17) . . ?
O1 C1 C12 116.02(17) . . ?
C2 C1 C12 120.38(17) . . ?
C9 C11 C8 123.19(18) . . ?
C9 C11 C10 117.82(18) . . ?
C8 C11 C10 118.99(18) . . ?
O2 C14 O3 122.65(19) . . ?
O2 C14 C2 124.2(2) . . ?
O3 C14 C2 113.16(17) . . ?
C12 C9 C11 119.75(17) . . ?
N1 C13 C4 118.35(16) . . ?
N1 C13 C12 122.63(18) . . ?
C4 C13 C12 119.02(17) . . ?
C1 C2 C3 119.42(18) . . ?
C1 C2 C14 119.17(17) . . ?
C3 C2 C14 121.41(19) . . ?
C9 C12 C13 118.56(18) . . ?
C9 C12 C1 122.59(17) . . ?
C13 C12 C1 118.84(18) . . ?
C6 C5 C10 120.89(19) . . ?
C14 O3 C15 117.28(16) . . ?
C4 C3 C2 121.72(19) . . ?
N1 C10 C5 118.61(17) . . ?
N1 C10 C11 123.23(18) . . ?
C5 C10 C11 118.17(19) . . ?
C8 C7 C6 120.7(2) . . ?
C3 C4 C13 120.58(17) . . ?
C5 C6 C7 120.6(2) . . ?
C7 C8 C11 120.64(19) . . ?
O3 C15 C16 107.53(18) . . ?

loop_
_geom_bond_atom_site_label_1
_geom_bond_atom_site_label_2
_geom_bond_distance
_geom_bond_site_symmetry_2
_geom_bond_publ_flag
O1 C1 1.345(2) . ?
N1 C13 1.344(2) . ?
N1 C10 1.350(2) . ?
C1 C2 1.377(3) . ?
C1 C12 1.437(3) . ?
C11 C9 1.392(3) . ?
C11 C8 1.420(3) . ?
C11 C10 1.429(3) . ?
C14 O2 1.225(2) . ?
C14 O3 1.331(2) . ?
C14 C2 1.465(3) . ?
C9 C12 1.389(3) . ?
C13 C4 1.427(3) . ?
C13 C12 1.430(2) . ?
C2 C3 1.431(3) . ?
C5 C6 1.356(3) . ?
C5 C10 1.424(3) . ?
O3 C15 1.454(2) . ?
C3 C4 1.346(3) . ?
C7 C8 1.354(3) . ?
C7 C6 1.407(3) . ?
C16 C15 1.485(3) . ?
